data_2312765
loop_
_publ_author_name
'Chalupn&#xe1;, Simona'
'Hu&#x161;&#xe1;k, Michal'
'&#x10c;ejka, Jan'
'F&#x148;ukal, Franti&#x161;ek'
'Klime&#x161;, Ji&#x159;&#xed;'

_publ_section_title
;
 Computation screening for incorrectly determined cocrystal structures.
;
_journal_coeditor_code DK5134
_journal_issue 2
_journal_name_full 'Acta crystallographica Section B, Structural science, crystal engineering and materials'
_journal_page_first 208
_journal_page_last 216
_journal_paper_doi 10.1107/S205252062500068X
_journal_volume 81
_journal_year 2025
_chemical_formula_moiety 'C12 H8 Cl5 N O'
_chemical_formula_sum 'C12 H8 Cl5 N O'
_chemical_formula_weight 359.466
_chemical_name_systematic '4-Methylpyridine pentachlorophenol'
_space_group_crystal_system triclinic
_space_group_IT_number 2
_space_group_name_Hall '-P 1'
_space_group_name_H-M_alt 'P -1'
_symmetry_Int_Tables_number 2
_atom_sites_solution_primary dual
_cell_angle_alpha 69.929(1)
_cell_angle_beta 84.854(1)
_cell_angle_gamma 76.227(1)
_cell_formula_units_Z 2
_cell_length_a 7.3317(3)
_cell_length_b 8.9118(3)
_cell_length_c 11.8169(4)
_cell_measurement_reflns_used 155
_cell_measurement_temperature 180.00
_cell_measurement_theta_max 29.4156
_cell_measurement_theta_min 2.8614
_cell_volume 704.33(4)
_computing_molecular_graphics 'Olex2 1.5 (Dolomanov et al., 2009)'
_computing_publication_material 'Olex2 1.5 (Dolomanov et al., 2009)'
_computing_structure_refinement 'olex2.refine 1.5 (Bourhis et al., 2015)'
_computing_structure_solution 'SHELXT 2018/2 (Sheldrick, 2018)'
_diffrn_ambient_temperature 180.00
_diffrn_measured_fraction_theta_full 0.9977
_diffrn_measured_fraction_theta_max 0.9987
_diffrn_measurement_device_type 'Bruker D8 Venture'
_diffrn_radiation_type 'Mo K\a'
_diffrn_radiation_wavelength 0.71073
_diffrn_reflns_av_R_equivalents 0.0409
_diffrn_reflns_av_unetI/netI 0.0165
_diffrn_reflns_Laue_measured_fraction_full 0.9977
_diffrn_reflns_Laue_measured_fraction_max 0.9987
_diffrn_reflns_limit_h_max 11
_diffrn_reflns_limit_h_min -11
_diffrn_reflns_limit_k_max 14
_diffrn_reflns_limit_k_min -14
_diffrn_reflns_limit_l_max 19
_diffrn_reflns_limit_l_min -19
_diffrn_reflns_number 145175
_diffrn_reflns_point_group_measured_fraction_full 0.9977
_diffrn_reflns_point_group_measured_fraction_max 0.9987
_diffrn_reflns_theta_full 25.2417
_diffrn_reflns_theta_max 31.50
_diffrn_reflns_theta_min 2.86
_exptl_absorpt_coefficient_mu 1.018
_exptl_absorpt_correction_T_max 0.7474
_exptl_absorpt_correction_T_min 0.6521
_exptl_absorpt_correction_type multi-scan
_exptl_absorpt_process_details 'Data were corrected for absorption effects using the Multi-Scan method (SADABS)'
_exptl_crystal_colour colourless
_exptl_crystal_colour_primary colourless
_exptl_crystal_density_diffrn 1.695
_exptl_crystal_description needle
_exptl_crystal_F_000 361.614
_exptl_crystal_size_max 0.308
_exptl_crystal_size_mid 0.26
_exptl_crystal_size_min 0.168
_refine_diff_density_max 0.3401
_refine_diff_density_min -0.2425
_refine_diff_density_rms 0.0652
_refine_ls_d_res_high 0.6801
_refine_ls_d_res_low 7.1206
_refine_ls_goodness_of_fit_ref 0.9969
_refine_ls_hydrogen_treatment refall
_refine_ls_matrix_type full
_refine_ls_number_constraints 0
_refine_ls_number_parameters 244
_refine_ls_number_reflns 4674
_refine_ls_number_restraints 0
_refine_ls_restrained_S_all 0.9969
_refine_ls_R_factor_all 0.0302
_refine_ls_R_factor_gt 0.0225
_refine_ls_shift/su_max -0.0008
_refine_ls_shift/su_mean 0.0001
_refine_ls_structure_factor_coef Fsqd
_refine_ls_weighting_details 'w=1/[\s^2^(Fo^2^)+(0.0360P)^2^+0.8044P] where P=(Fo^2^+2Fc^2^)/3'
_refine_ls_weighting_scheme calc
_refine_ls_wR_factor_gt 0.0617
_refine_ls_wR_factor_ref 0.0888
_reflns_Friedel_coverage 0.0
_reflns_limit_h_max 10
_reflns_limit_h_min -10
_reflns_limit_k_max 13
_reflns_limit_k_min -12
_reflns_limit_l_max 17
_reflns_limit_l_min 0
_reflns_number_gt 4118
_reflns_number_total 4674
_reflns_threshold_expression I>=2u(I)
_cod_data_source_file dk5134.cif
_cod_data_source_block mo_GADGUN03_1_0m
_cod_depositor_comments 'Adding full bibliography for 2312765--2312773.cif.'
_cod_original_cell_volume 704.33(5)
_cod_database_code 2312765
_olex2_refinement_description
;
;
_olex2_refine_details
;
Refinement using NoSpherA2, an implementation of
NOn-SPHERical Atom-form-factors in Olex2.
Please cite:
F. Kleemiss et al. Chem. Sci. DOI 10.1039/D0SC05526C - 2021
NoSpherA2 implementation of HAR makes use of
tailor-made aspherical atomic form factors calculated
on-the-fly from a Hirshfeld-partitioned electron density (ED) - not from
spherical-atom form factors.

The ED is calculated from a gaussian basis set single determinant SCF
wavefunction - either Hartree-Fock or DFT using selected funtionals
 - for a fragment of the crystal.
This fragment can be embedded in an electrostatic crystal field by employing cluster charges
or modelled using implicit solvation models, depending on the software used.
The following options were used:
   SOFTWARE:       ORCA 5.0
   PARTITIONING:   NoSpherA2
   INT ACCURACY:   Low
   METHOD:         R2SCAN
   BASIS SET:      def2-TZVP
   CHARGE:         0
   MULTIPLICITY:   1
   DATE:           2024-02-16_13-04-24
;
_olex2_date_sample_data_collection 2023-10-01
_olex2_submission_original_sample_id GADGUN03
_olex2_submission_special_instructions 'No special instructions were received'

loop_
_space_group_symop_id
_space_group_symop_operation_xyz
1 x,y,z
2 -x,-y,-z

loop_
_atom_site_label
_atom_site_type_symbol
_atom_site_fract_x
_atom_site_fract_y
_atom_site_fract_z
_atom_site_U_iso_or_equiv
_atom_site_adp_type
_atom_site_occupancy
_atom_site_refinement_flags_posn
Cl01 Cl 0.37779(6) 0.55183(5) 0.33526(3) 0.02767(9) Uani 1.000000 .
Cl02 Cl 0.25369(6) 0.33855(5) -0.09608(3) 0.02723(9) Uani 1.000000 .
Cl03 Cl 0.42105(6) 0.07875(4) 0.14296(4) 0.02802(9) Uani 1.000000 .
Cl04 Cl 0.14383(6) 0.71036(5) -0.12042(4) 0.02993(9) Uani 1.000000 .
Cl05 Cl 0.19904(6) 0.81440(5) 0.09737(4) 0.03293(10) Uani 1.000000 .
O006 O 0.45962(17) 0.21212(14) 0.33036(10) 0.0258(2) Uani 1.000000 .
N007 N 0.7261(2) 0.21940(17) 0.44867(12) 0.0250(3) Uani 1.000000 .
H007 H 0.598(6) 0.215(4) 0.391(4) 0.070(14) Uani 1.000000 .
C008 C 1.0373(2) 0.1874(2) 0.57962(15) 0.0262(3) Uani 1.000000 .
C009 C 0.7608(2) 0.10065(19) 0.55549(14) 0.0243(3) Uani 1.000000 .
H009 H 0.662(3) 0.023(3) 0.585(2) 0.045(7) Uani 1.000000 .
C00A C 0.39163(19) 0.32487(17) 0.23052(13) 0.0195(2) Uani 1.000000 .
C00B C 0.9141(2) 0.08284(19) 0.62329(14) 0.0253(3) Uani 1.000000 .
H00B H 0.937(4) -0.012(3) 0.713(2) 0.051(7) Uani 1.000000 .
C00C C 0.36102(19) 0.28232(17) 0.12958(12) 0.0189(2) Uani 1.000000 .
C00D C 0.2621(2) 0.61183(17) 0.10923(13) 0.0206(2) Uani 1.000000 .
C00E C 0.3404(2) 0.49378(18) 0.21576(13) 0.0198(2) Uani 1.000000 .
C00F C 0.8416(2) 0.3218(2) 0.40505(14) 0.0279(3) Uani 1.000000 .
H00F H 0.802(4) 0.417(3) 0.320(2) 0.046(7) Uani 1.000000 .
C00G C 0.28555(18) 0.39928(17) 0.02245(12) 0.0186(2) Uani 1.000000 .
C00H C 0.9991(2) 0.3086(2) 0.46737(16) 0.0290(3) Uani 1.000000 .
H00H H 1.089(4) 0.389(3) 0.429(3) 0.061(8) Uani 1.000000 .
C00I C 0.23524(19) 0.56547(18) 0.01125(13) 0.0200(2) Uani 1.000000 .
C00J C 1.2043(3) 0.1700(4) 0.6509(3) 0.0472(5) Uani 1.000000 .
H00a H 1.172(5) 0.173(9) 0.735(4) 0.16(3) Uani 1.000000 .
H00c H 1.301(6) 0.064(6) 0.661(5) 0.130(19) Uani 1.000000 .
H00d H 1.275(7) 0.271(7) 0.612(5) 0.15(2) Uani 1.000000 .

loop_
_atom_site_aniso_label
_atom_site_aniso_U_11
_atom_site_aniso_U_22
_atom_site_aniso_U_33
_atom_site_aniso_U_12
_atom_site_aniso_U_13
_atom_site_aniso_U_23
Cl01 0.03168(19) 0.03136(19) 0.02735(17) -0.00940(14) 0.00086(14) -0.01767(14)
Cl02 0.03037(18) 0.03536(19) 0.02136(16) -0.01149(15) -0.00135(13) -0.01308(14)
Cl03 0.0373(2) 0.02101(16) 0.02939(18) -0.00856(14) -0.00435(14) -0.01050(13)
Cl04 0.02862(18) 0.03042(19) 0.02483(17) -0.00584(14) -0.00416(13) -0.00128(14)
Cl05 0.0387(2) 0.02082(17) 0.0406(2) -0.00590(14) -0.00173(17) -0.01206(15)
O006 0.0329(6) 0.0236(5) 0.0226(5) -0.0116(4) -0.0057(4) -0.0050(4)
N007 0.0259(6) 0.0284(6) 0.0219(6) -0.0087(5) -0.0038(5) -0.0074(5)
H007 0.07(3) 0.06(2) 0.11(4) -0.05(2) 0.05(3) -0.05(3)
C008 0.0219(6) 0.0299(7) 0.0303(7) -0.0027(5) -0.0033(5) -0.0156(6)
C009 0.0247(7) 0.0250(7) 0.0234(6) -0.0073(5) -0.0004(5) -0.0069(5)
H009 0.051(16) 0.048(16) 0.037(14) -0.035(13) -0.006(12) 0.003(12)
C00A 0.0196(6) 0.0217(6) 0.0206(6) -0.0090(5) -0.0002(5) -0.0083(5)
C00B 0.0259(7) 0.0250(7) 0.0233(7) -0.0019(5) -0.0042(5) -0.0075(5)
H00B 0.056(18) 0.034(15) 0.039(15) 0.005(13) 0.002(13) 0.007(12)
C00C 0.0202(6) 0.0203(6) 0.0190(6) -0.0082(5) -0.0007(5) -0.0075(5)
C00D 0.0195(6) 0.0211(6) 0.0227(6) -0.0071(5) 0.0012(5) -0.0078(5)
C00E 0.0200(6) 0.0217(6) 0.0214(6) -0.0083(5) 0.0017(5) -0.0099(5)
C00F 0.0340(8) 0.0284(7) 0.0206(7) -0.0117(6) -0.0010(6) -0.0039(6)
H00F 0.070(19) 0.033(14) 0.028(13) -0.009(13) 0.009(12) -0.005(11)
C00G 0.0167(5) 0.0228(6) 0.0183(5) -0.0080(5) 0.0006(4) -0.0072(5)
C00H 0.0291(7) 0.0324(8) 0.0303(8) -0.0144(6) 0.0044(6) -0.0126(6)
H00H 0.061(18) 0.052(17) 0.07(2) -0.045(15) 0.001(15) -0.001(15)
C00I 0.0178(6) 0.0224(6) 0.0201(6) -0.0071(5) 0.0006(4) -0.0059(5)
C00J 0.0298(10) 0.0634(15) 0.0576(14) -0.0057(10) -0.0140(9) -0.0316(12)
H00a 0.06(3) 0.35(8) 0.14(4) -0.05(4) 0.02(3) -0.17(5)
H00c 0.07(3) 0.13(4) 0.21(5) 0.03(3) -0.08(3) -0.10(4)
H00d 0.11(4) 0.17(5) 0.14(4) -0.09(4) -0.06(3) 0.03(4)

loop_
_atom_type_symbol
_atom_type_scat_dispersion_real
_atom_type_scat_dispersion_imag
_atom_type_scat_source
_atom_type_scat_dispersion_source
C 0.00313 0.00162 'NoSpherA2: Chem.Sci. 2021, DOI:10.1039/D0SC05526C' 'Brennan, Cowan, Rev. Sci. Instrum., 1992, 63, 850'
Cl 0.14908 0.15974 'NoSpherA2: Chem.Sci. 2021, DOI:10.1039/D0SC05526C' 'Brennan, Cowan, Rev. Sci. Instrum., 1992, 63, 850'
H 0.00000 0.00000 'NoSpherA2: Chem.Sci. 2021, DOI:10.1039/D0SC05526C' 'Brennan, Cowan, Rev. Sci. Instrum., 1992, 63, 850'
N 0.00612 0.00332 'NoSpherA2: Chem.Sci. 2021, DOI:10.1039/D0SC05526C' 'Brennan, Cowan, Rev. Sci. Instrum., 1992, 63, 850'
O 0.01085 0.00610 'NoSpherA2: Chem.Sci. 2021, DOI:10.1039/D0SC05526C' 'Brennan, Cowan, Rev. Sci. Instrum., 1992, 63, 850'

loop_
_geom_angle_atom_site_label_1
_geom_angle_atom_site_label_2
_geom_angle_atom_site_label_3
_geom_angle
_geom_angle_site_symmetry_1
_geom_angle_site_symmetry_3
_geom_angle_publ_flag
C00A O006 H007 125.5(15) . . ?
C009 N007 H007 115.9(16) . . ?
C00F N007 H007 123.6(16) . . ?
C00F N007 C009 119.97(14) . . ?
N007 H007 O006 179(3) . . ?
C00H C008 C00B 117.56(14) . . ?
C00J C008 C00B 121.02(18) . . ?
C00J C008 C00H 121.42(18) . . ?
H009 C009 N007 116.1(12) . . ?
C00B C009 N007 121.11(15) . . ?
C00B C009 H009 122.8(12) . . ?
C00C C00A O006 120.80(13) . . ?
C00E C00A O006 123.35(13) . . ?
C00E C00A C00C 115.83(13) . . ?
C009 C00B C008 120.07(15) . . ?
H00B C00B C008 119.6(15) . . ?
H00B C00B C009 120.3(15) . . ?
C00A C00C Cl03 117.61(11) . . ?
C00G C00C Cl03 120.12(10) . . ?
C00G C00C C00A 122.27(13) . . ?
C00E C00D Cl05 120.29(11) . . ?
C00I C00D Cl05 119.45(11) . . ?
C00I C00D C00E 120.25(13) . . ?
C00A C00E Cl01 117.56(11) . . ?
C00D C00E Cl01 120.12(11) . . ?
C00D C00E C00A 122.32(13) . . ?
H00F C00F N007 115.7(14) . . ?
C00H C00F N007 121.70(15) . . ?
C00H C00F H00F 122.6(14) . . ?
C00C C00G Cl02 119.61(11) . . ?
C00I C00G Cl02 120.02(11) . . ?
C00I C00G C00C 120.38(12) . . ?
C00F C00H C008 119.57(15) . . ?
H00H C00H C008 120.8(15) . . ?
H00H C00H C00F 119.6(15) . . ?
C00D C00I Cl04 120.33(11) . . ?
C00G C00I Cl04 120.74(11) . . ?
C00G C00I C00D 118.94(13) . . ?
H00a C00J C008 114(2) . . ?
H00c C00J C008 113(2) . . ?
H00c C00J H00a 106(4) . . ?
H00d C00J C008 113(2) . . ?
H00d C00J H00a 103(4) . . ?
H00d C00J H00c 108(4) . . ?

loop_
_geom_bond_atom_site_label_1
_geom_bond_atom_site_label_2
_geom_bond_distance
_geom_bond_site_symmetry_2
_geom_bond_publ_flag
Cl01 C00E 1.7248(14) . ?
Cl02 C00G 1.7171(14) . ?
Cl03 C00C 1.7162(14) . ?
Cl04 C00I 1.7127(15) . ?
Cl05 C00D 1.7126(15) . ?
O006 H007 1.30(5) . ?
O006 C00A 1.3051(17) . ?
N007 H007 1.23(5) . ?
N007 C009 1.338(2) . ?
N007 C00F 1.335(2) . ?
C008 C00B 1.392(2) . ?
C008 C00H 1.394(2) . ?
C008 C00J 1.496(3) . ?
C009 H009 1.08(2) . ?
C009 C00B 1.386(2) . ?
C00A C00C 1.4198(19) . ?
C00A C00E 1.414(2) . ?
C00B H00B 1.11(2) . ?
C00C C00G 1.3930(19) . ?
C00D C00E 1.398(2) . ?
C00D C00I 1.399(2) . ?
C00F H00F 1.08(2) . ?
C00F C00H 1.385(2) . ?
C00G C00I 1.400(2) . ?
C00H H00H 1.05(2) . ?
C00J H00a 1.01(4) . ?
C00J H00c 1.01(4) . ?
C00J H00d 1.09(4) . ?

loop_
_geom_hbond_atom_site_label_D
_geom_hbond_atom_site_label_H
_geom_hbond_atom_site_label_A
_geom_hbond_distance_DH
_geom_hbond_distance_HA
_geom_hbond_distance_DA
_geom_hbond_angle_DHA
_geom_hbond_site_symmetry_A
O006 H007 N007 1.30(5) 1.23(5) 2.5278(18) 179(3) .
N007 H007 O006 1.23(5) 1.30(5) 2.5278(18) 179(3) .

loop_
_geom_torsion_atom_site_label_1
_geom_torsion_atom_site_label_2
_geom_torsion_atom_site_label_3
_geom_torsion_atom_site_label_4
_geom_torsion
_geom_torsion_site_symmetry_1
_geom_torsion_site_symmetry_2
_geom_torsion_site_symmetry_3
_geom_torsion_site_symmetry_4
_geom_torsion_publ_flag
Cl01 C00E C00A O006 2.12(13) . . . . ?
Cl01 C00E C00A C00C -179.18(10) . . . . ?
Cl01 C00E C00D Cl05 -1.12(12) . . . . ?
Cl01 C00E C00D C00I 178.68(11) . . . . ?
Cl02 C00G C00C Cl03 -0.19(11) . . . . ?
Cl02 C00G C00C C00A 179.67(10) . . . . ?
Cl02 C00G C00I Cl04 -0.64(11) . . . . ?
Cl02 C00G C00I C00D 179.84(11) . . . . ?
Cl03 C00C C00A O006 -1.31(13) . . . . ?
Cl03 C00C C00A C00E 179.96(10) . . . . ?
Cl03 C00C C00G C00I 179.61(10) . . . . ?
Cl04 C00I C00D Cl05 1.15(12) . . . . ?
Cl04 C00I C00D C00E -178.65(11) . . . . ?
Cl04 C00I C00G C00C 179.55(11) . . . . ?
Cl05 C00D C00E C00A 178.86(10) . . . . ?
Cl05 C00D C00I C00G -179.33(10) . . . . ?
O006 C00A C00C C00G 178.82(13) . . . . ?
O006 C00A C00E C00D -177.86(14) . . . . ?
N007 C009 C00B C008 -1.23(18) . . . . ?
N007 C00F C00H C008 -1.2(2) . . . . ?
C00A C00C C00G C00I -0.52(16) . . . . ?
C00A C00E C00D C00I -1.34(16) . . . . ?
C00C C00G C00I C00D 0.04(15) . . . . ?
